data_1547873
loop_
_publ_author_name
'Chai, Jinsong'
'Lv, Ying'
'Yang, Sha'
'Song, Yongbo'
'Zan, Xiaofeng'
'Li, Qinzhen'
'Yu, Haizhu'
'Wu, Mingzai'
'Zhu, Manzhou'

_publ_section_title
;
 X-ray Crystal Structure and Optical Properties of
 Au38--xCux(2,4-(CH3)2C6H3S)24 (x = 0--6) Alloy Nanocluster
;
_journal_issue 39
_journal_name_full 'The Journal of Physical Chemistry C'
_journal_page_first 21665
_journal_paper_doi 10.1021/acs.jpcc.7b05074
_journal_volume 121
_journal_year 2017
_chemical_formula_moiety 'C192 H216 Au37 Cu1 S24'
_chemical_formula_sum 'C192 H216 Au37.01 Cu S24'
_chemical_formula_weight 10645.04
_space_group_crystal_system trigonal
_space_group_IT_number 167
_space_group_name_Hall '-R 3 2"c'
_space_group_name_H-M_alt 'R -3 c'
_symmetry_space_group_name_Hall '-R 3 2"c'
_symmetry_space_group_name_H-M 'R -3 c :H'
_atom_sites_solution_hydrogens geom
_atom_sites_solution_primary dual
_audit_creation_date 2016-09-24
_audit_creation_method
;
Olex2 1.2
(compiled 2016.02.19 svn.r3266 for OlexSys, GUI svn.r5227)
;
_cell_angle_alpha 90
_cell_angle_beta 90
_cell_angle_gamma 120
_cell_formula_units_Z 6
_cell_length_a 19.4293(16)
_cell_length_b 19.4293(16)
_cell_length_c 129.434(11)
_cell_measurement_reflns_used 9890
_cell_measurement_temperature 130
_cell_measurement_theta_max 27.031
_cell_measurement_theta_min 2.30
_cell_volume 42315(6)
_computing_cell_refinement 'SAINT v7.68A (Bruker, 2009)'
_computing_data_reduction 'SAINT v7.68A (Bruker, 2009)'
_computing_molecular_graphics 'Olex2 (Dolomanov et al., 2009)'
_computing_publication_material 'Olex2 (Dolomanov et al., 2009)'
_computing_structure_refinement 'ShelXL (Sheldrick, 2015)'
_computing_structure_solution 'ShelXT (Sheldrick, 2015)'
_diffrn_ambient_temperature 130
_diffrn_measured_fraction_theta_full 0.998
_diffrn_measured_fraction_theta_max 0.995
_diffrn_measurement_device_type 'Bruker APEX-II CCD'
_diffrn_measurement_method '\f and \w scans'
_diffrn_radiation_monochromator graphite
_diffrn_radiation_type MoK\a
_diffrn_radiation_wavelength 0.71073
_diffrn_reflns_av_R_equivalents 0.1119
_diffrn_reflns_av_unetI/netI 0.0622
_diffrn_reflns_Laue_measured_fraction_full 0.998
_diffrn_reflns_Laue_measured_fraction_max 0.995
_diffrn_reflns_limit_h_max 25
_diffrn_reflns_limit_h_min -22
_diffrn_reflns_limit_k_max 25
_diffrn_reflns_limit_k_min -25
_diffrn_reflns_limit_l_max 118
_diffrn_reflns_limit_l_min -167
_diffrn_reflns_number 87418
_diffrn_reflns_point_group_measured_fraction_full 0.998
_diffrn_reflns_point_group_measured_fraction_max 0.995
_diffrn_reflns_theta_full 26.000
_diffrn_reflns_theta_max 27.545
_diffrn_reflns_theta_min 1.364
_diffrn_standards_number 0
_exptl_absorpt_coefficient_mu 19.439
_exptl_absorpt_correction_T_max 0.7456
_exptl_absorpt_correction_T_min 0.5199
_exptl_absorpt_correction_type multi-scan
_exptl_absorpt_process_details
;
SADABS-2008/1 (Bruker,2008) was used for absorption correction.
wR2(int) was 0.1479 before and 0.0625 after correction.
The Ratio of minimum to maximum transmission is 0.6973.
The \l/2 correction factor is 0.0015.
;
_exptl_crystal_colour black
_exptl_crystal_colour_primary black
_exptl_crystal_density_diffrn 2.506
_exptl_crystal_description block
_exptl_crystal_F_000 28226
_exptl_crystal_size_max 0.1
_exptl_crystal_size_mid 0.08
_exptl_crystal_size_min 0.05
_refine_diff_density_max 2.666
_refine_diff_density_min -2.335
_refine_diff_density_rms 0.383
_refine_ls_extinction_method none
_refine_ls_goodness_of_fit_ref 1.027
_refine_ls_hydrogen_treatment constr
_refine_ls_matrix_type full
_refine_ls_number_parameters 392
_refine_ls_number_reflns 10812
_refine_ls_number_restraints 0
_refine_ls_restrained_S_all 1.027
_refine_ls_R_factor_all 0.0917
_refine_ls_R_factor_gt 0.0527
_refine_ls_shift/su_max 0.004
_refine_ls_shift/su_mean 0.000
_refine_ls_structure_factor_coef Fsqd
_refine_ls_weighting_details 'w=1/[\s^2^(Fo^2^)+(0.0510P)^2^+3959.0769P] where P=(Fo^2^+2Fc^2^)/3'
_refine_ls_weighting_scheme calc
_refine_ls_wR_factor_gt 0.1213
_refine_ls_wR_factor_ref 0.1395
_reflns_Friedel_coverage 0.000
_reflns_number_gt 7129
_reflns_number_total 10812
_reflns_threshold_expression 'I > 2\s(I)'
_cod_data_source_file jp7b05074_si_002.cif
_cod_data_source_block mo_dm16605_0m
_cod_original_cell_volume 42315(8)
_cod_database_code 1547873
_shelx_space_group_comment
;
The symmetry employed for this shelxl refinement is uniquely defined
by the following loop, which should always be used as a source of
symmetry information in preference to the above space-group names.
They are only intended as comments.
;
_shelx_estimated_absorpt_t_max 0.443
_shelx_estimated_absorpt_t_min 0.247
_olex2_refinement_description
;
1. Fixed Uiso
 At 1.2 times of:
  All C(H) groups
 At 1.5 times of:
  All C(H,H,H) groups
2. Shared sites
{Cu4, Au4}
{Cu5, Au5}
3. Uiso/Uaniso restraints and constraints
Uanis(Cu4) = Uanis(Au4)
Uanis(Cu5) = Uanis(Au5)
4. Others
 Sof(Cu4)=Sof(Cu5)=1-FVAR(1)
 Sof(Au4)=Sof(Au5)=FVAR(1)
5.a Aromatic/amide H refined with riding coordinates:
 C2(H2), C3(H3), C5(H5), C10(H10), C11(H11), C13(H13), C18(H18), C19(H19),
 C21(H21), C26(H26), C27(H27), C29(H29)
5.b Idealised Me refined as rotating group:
 C7(H7A,H7B,H7C), C8(H8A,H8B,H8C), C15(H15A,H15B,H15C), C16(H16A,H16B,H16C),
 C23(H23A,H23B,H23C), C24(H24A,H24B,H24C), C31(H31A,H31B,H31C), C32(H32A,H32B,
 H32C)
;
_shelx_shelxl_version_number 2014/7
_olex2_submission_special_instructions 'No special instructions were received'

loop_
_space_group_symop_operation_xyz
'x, y, z'
'-y, x-y, z'
'-x+y, -x, z'
'y, x, -z+1/2'
'x-y, -y, -z+1/2'
'-x, -x+y, -z+1/2'
'x+2/3, y+1/3, z+1/3'
'-y+2/3, x-y+1/3, z+1/3'
'-x+y+2/3, -x+1/3, z+1/3'
'y+2/3, x+1/3, -z+5/6'
'x-y+2/3, -y+1/3, -z+5/6'
'-x+2/3, -x+y+1/3, -z+5/6'
'x+1/3, y+2/3, z+2/3'
'-y+1/3, x-y+2/3, z+2/3'
'-x+y+1/3, -x+2/3, z+2/3'
'y+1/3, x+2/3, -z+7/6'
'x-y+1/3, -y+2/3, -z+7/6'
'-x+1/3, -x+y+2/3, -z+7/6'
'-x, -y, -z'
'y, -x+y, -z'
'x-y, x, -z'
'-y, -x, z-1/2'
'-x+y, y, z-1/2'
'x, x-y, z-1/2'
'-x+2/3, -y+1/3, -z+1/3'
'y+2/3, -x+y+1/3, -z+1/3'
'x-y+2/3, x+1/3, -z+1/3'
'-y+2/3, -x+1/3, z-1/6'
'-x+y+2/3, y+1/3, z-1/6'
'x+2/3, x-y+1/3, z-1/6'
'-x+1/3, -y+2/3, -z+2/3'
'y+1/3, -x+y+2/3, -z+2/3'
'x-y+1/3, x+2/3, -z+2/3'
'-y+1/3, -x+2/3, z+1/6'
'-x+y+1/3, y+2/3, z+1/6'
'x+1/3, x-y+2/3, z+1/6'

loop_
_atom_site_label
_atom_site_type_symbol
_atom_site_fract_x
_atom_site_fract_y
_atom_site_fract_z
_atom_site_U_iso_or_equiv
_atom_site_adp_type
_atom_site_occupancy
_atom_site_site_symmetry_order
_atom_site_calc_flag
_atom_site_refinement_flags_posn
_atom_site_refinement_flags_adp
_atom_site_refinement_flags_occupancy
_atom_site_disorder_assembly
_atom_site_disorder_group
Au1 Au 0.57859(4) 0.91192(4) 0.4167 0.0387(2) Uani 1 2 d S T P . .
Au2 Au 0.47034(3) 0.81525(3) 0.39600(2) 0.02903(15) Uani 1 1 d . . . . .
Au3 Au 0.43207(4) 0.67826(4) 0.38443(2) 0.03181(15) Uani 1 1 d . . . . .
Au4 Au 0.34042(4) 0.50818(4) 0.37251(2) 0.0401(2) Uani 0.917(4) 1 d . . . A 1
Au5 Au 0.18716(4) 0.39170(4) 0.38928(2) 0.0333(2) Uani 0.917(4) 1 d . . . A 1
Cu4 Cu 0.34042(4) 0.50818(4) 0.37251(2) 0.0401(2) Uani 0.083(4) 1 d . . . A 2
Cu5 Cu 0.18716(4) 0.39170(4) 0.38928(2) 0.0333(2) Uani 0.083(4) 1 d . . . A 2
Au6 Au 0.19445(3) 0.52537(3) 0.40523(2) 0.03071(15) Uani 1 1 d . . . . .
Au7 Au 0.3333 0.57046(4) 0.4167 0.02623(18) Uani 1 2 d S T P A .
Au8 Au 0.3333 0.6667 0.40051(2) 0.0248(2) Uani 1 3 d S T P A .
S1 S 0.5563(2) 0.9520(2) 0.40091(3) 0.0378(9) Uani 1 1 d . . . . .
S2 S 0.4421(3) 0.6306(2) 0.36792(3) 0.0384(9) Uani 1 1 d . . . . .
S3 S 0.2448(3) 0.3786(3) 0.37435(3) 0.0384(9) Uani 1 1 d . . . . .
S4 S 0.1305(3) 0.3845(2) 0.40523(3) 0.0379(9) Uani 1 1 d . . . . .
C1 C 0.6484(10) 0.9938(10) 0.39439(13) 0.040(4) Uani 1 1 d . . . . .
C2 C 0.7092(10) 0.9823(10) 0.39782(14) 0.044(4) Uani 1 1 d . . . . .
H2 H 0.7021 0.9515 0.4039 0.052 Uiso 1 1 calc R . . . .
C3 C 0.7823(11) 1.0161(10) 0.39237(14) 0.052(5) Uani 1 1 d . . . . .
H3 H 0.8227 1.0051 0.3945 0.063 Uiso 1 1 calc R . . . .
C4 C 0.7952(12) 1.0662(13) 0.38378(15) 0.067(7) Uani 1 1 d . . . . .
C5 C 0.7329(11) 1.0760(11) 0.38076(15) 0.053(5) Uani 1 1 d . . . . .
H5 H 0.7405 1.1076 0.3748 0.063 Uiso 1 1 calc R . . . .
C6 C 0.6597(9) 1.0434(11) 0.38568(14) 0.049(5) Uani 1 1 d . . . . .
C7 C 0.5950(13) 1.0587(12) 0.38196(16) 0.060(5) Uani 1 1 d . . . . .
H7A H 0.5516 1.0099 0.3790 0.089 Uiso 1 1 calc GR . . . .
H7B H 0.6165 1.1006 0.3767 0.089 Uiso 1 1 calc GR . . . .
H7C H 0.5748 1.0757 0.3878 0.089 Uiso 1 1 calc GR . . . .
C8 C 0.8736(13) 1.1042(13) 0.37799(16) 0.077(8) Uani 1 1 d . . . . .
H8A H 0.9082 1.1580 0.3806 0.116 Uiso 1 1 calc GR . . . .
H8B H 0.8638 1.1068 0.3706 0.116 Uiso 1 1 calc GR . . . .
H8C H 0.8993 1.0723 0.3790 0.116 Uiso 1 1 calc GR . . . .
C9 C 0.5232(10) 0.6115(10) 0.36758(13) 0.039(4) Uani 1 1 d . . . . .
C10 C 0.5711(10) 0.6243(9) 0.37630(13) 0.040(4) Uani 1 1 d . . . . .
H10 H 0.5597 0.6419 0.3826 0.048 Uiso 1 1 calc R . . . .
C11 C 0.6373(10) 0.6108(11) 0.37576(16) 0.049(5) Uani 1 1 d . . . . .
H11 H 0.6703 0.6202 0.3816 0.059 Uiso 1 1 calc R . . . .
C12 C 0.6524(13) 0.5841(14) 0.36658(18) 0.063(6) Uani 1 1 d . . . . .
C13 C 0.6028(13) 0.5696(14) 0.35790(17) 0.071(7) Uani 1 1 d . . . . .
H13 H 0.6137 0.5517 0.3516 0.085 Uiso 1 1 calc R . . . .
C14 C 0.5357(13) 0.5819(12) 0.35853(17) 0.058(5) Uani 1 1 d . . . . .
C15 C 0.4838(13) 0.5619(17) 0.34895(18) 0.081(8) Uani 1 1 d . . . . .
H15A H 0.4957 0.6110 0.3454 0.121 Uiso 1 1 calc GR . . . .
H15B H 0.4277 0.5333 0.3510 0.121 Uiso 1 1 calc GR . . . .
H15C H 0.4945 0.5283 0.3443 0.121 Uiso 1 1 calc GR . . . .
C16 C 0.7247(16) 0.572(2) 0.3663(2) 0.110(11) Uani 1 1 d . . . . .
H16A H 0.7466 0.5786 0.3733 0.165 Uiso 1 1 calc GR . . . .
H16B H 0.7653 0.6116 0.3617 0.165 Uiso 1 1 calc GR . . . .
H16C H 0.7084 0.5186 0.3638 0.165 Uiso 1 1 calc GR . . . .
C17 C 0.1773(11) 0.3542(12) 0.36369(13) 0.044(4) Uani 1 1 d . . . . .
C18 C 0.2017(14) 0.4013(13) 0.35475(14) 0.059(5) Uani 1 1 d . . . . .
H18 H 0.2530 0.4474 0.3545 0.071 Uiso 1 1 calc R . . . .
C19 C 0.1530(13) 0.3821(15) 0.34632(19) 0.070(6) Uani 1 1 d . . . . .
H19 H 0.1687 0.4171 0.3406 0.085 Uiso 1 1 calc R . . . .
C20 C 0.0791(16) 0.3101(18) 0.34615(17) 0.077(7) Uani 1 1 d . . . . .
C21 C 0.0580(12) 0.2628(14) 0.35538(16) 0.065(6) Uani 1 1 d . . . . .
H21 H 0.0080 0.2152 0.3556 0.077 Uiso 1 1 calc R . . . .
C22 C 0.1066(9) 0.2829(12) 0.36389(14) 0.053(5) Uani 1 1 d . . . . .
C23 C 0.0789(12) 0.2300(12) 0.37315(15) 0.065(6) Uani 1 1 d . . . . .
H23A H 0.0207 0.2017 0.3734 0.098 Uiso 1 1 calc GR . . . .
H23B H 0.1005 0.2622 0.3794 0.098 Uiso 1 1 calc GR . . . .
H23C H 0.0973 0.1915 0.3727 0.098 Uiso 1 1 calc GR . . . .
C24 C 0.0217(16) 0.289(2) 0.3370(2) 0.114(12) Uani 1 1 d . . . . .
H24A H 0.0016 0.2330 0.3351 0.172 Uiso 1 1 calc GR . . . .
H24B H 0.0497 0.3231 0.3311 0.172 Uiso 1 1 calc GR . . . .
H24C H -0.0229 0.2958 0.3390 0.172 Uiso 1 1 calc GR . . . .
C25 C 0.0280(11) 0.3405(10) 0.40329(12) 0.046(5) Uani 1 1 d . . . . .
C26 C -0.0095(10) 0.3882(13) 0.40331(12) 0.048(5) Uani 1 1 d . . . . .
H26 H 0.0229 0.4443 0.4038 0.057 Uiso 1 1 calc R . . . .
C27 C -0.0937(13) 0.3543(16) 0.40256(15) 0.071(7) Uani 1 1 d . . . . .
H27 H -0.1150 0.3890 0.4026 0.085 Uiso 1 1 calc R . . . .
C28 C -0.1443(13) 0.2755(16) 0.4018(2) 0.098(11) Uani 1 1 d . . . . .
C29 C -0.1045(14) 0.2250(14) 0.40220(19) 0.084(9) Uani 1 1 d . . . . .
H29 H -0.1373 0.1689 0.4020 0.101 Uiso 1 1 calc R . . . .
C30 C -0.0204(11) 0.2576(11) 0.40288(15) 0.057(6) Uani 1 1 d . . . . .
C31 C 0.0139(15) 0.2026(12) 0.40253(18) 0.082(8) Uani 1 1 d . . . . .
H31A H 0.0552 0.2210 0.3972 0.123 Uiso 1 1 calc GR . . . .
H31B H -0.0284 0.1485 0.4009 0.123 Uiso 1 1 calc GR . . . .
H31C H 0.0371 0.2028 0.4093 0.123 Uiso 1 1 calc GR . . . .
C32 C -0.2319(14) 0.233(2) 0.4025(3) 0.142(16) Uani 1 1 d . . . . .
H32A H -0.2546 0.1955 0.3967 0.213 Uiso 1 1 calc GR . . . .
H32B H -0.2504 0.2717 0.4021 0.213 Uiso 1 1 calc GR . . . .
H32C H -0.2487 0.2044 0.4090 0.213 Uiso 1 1 calc GR . . . .

loop_
_atom_site_aniso_label
_atom_site_aniso_U_11
_atom_site_aniso_U_22
_atom_site_aniso_U_33
_atom_site_aniso_U_23
_atom_site_aniso_U_13
_atom_site_aniso_U_12
Au1 0.0332(3) 0.0332(3) 0.0373(5) -0.0022(2) 0.0022(2) 0.0074(4)
Au2 0.0273(3) 0.0271(3) 0.0283(3) 0.0009(2) 0.0012(2) 0.0104(2)
Au3 0.0350(3) 0.0337(3) 0.0279(3) 0.0004(2) 0.0041(2) 0.0181(3)
Au4 0.0374(4) 0.0415(4) 0.0392(4) 0.0004(3) 0.0016(3) 0.0181(3)
Au5 0.0375(4) 0.0301(3) 0.0286(3) -0.0014(3) 0.0024(3) 0.0142(3)
Cu4 0.0374(4) 0.0415(4) 0.0392(4) 0.0004(3) 0.0016(3) 0.0181(3)
Cu5 0.0375(4) 0.0301(3) 0.0286(3) -0.0014(3) 0.0024(3) 0.0142(3)
Au6 0.0295(3) 0.0279(3) 0.0303(3) -0.0013(2) -0.0012(2) 0.0111(2)
Au7 0.0289(4) 0.0258(3) 0.0250(4) 0.00041(16) 0.0008(3) 0.0144(2)
Au8 0.0243(3) 0.0243(3) 0.0257(5) 0.000 0.000 0.01215(14)
S1 0.035(2) 0.030(2) 0.042(2) -0.0002(17) -0.0003(18) 0.0108(17)
S2 0.045(2) 0.035(2) 0.033(2) -0.0010(17) 0.0019(18) 0.0182(19)
S3 0.040(2) 0.042(2) 0.033(2) -0.0044(17) 0.0022(17) 0.0199(19)
S4 0.041(2) 0.028(2) 0.034(2) -0.0016(16) 0.0001(18) 0.0094(18)
C1 0.034(9) 0.033(9) 0.037(9) 0.001(7) 0.006(7) 0.004(7)
C2 0.041(10) 0.030(9) 0.043(10) 0.001(7) -0.003(8) 0.005(8)
C3 0.041(10) 0.036(10) 0.043(10) 0.001(8) 0.009(8) -0.009(8)
C4 0.043(11) 0.061(13) 0.047(12) -0.020(10) 0.022(9) -0.011(10)
C5 0.039(10) 0.044(11) 0.050(11) -0.001(9) -0.007(9) 0.002(9)
C6 0.014(7) 0.060(12) 0.052(11) -0.003(9) -0.002(7) 0.004(8)
C7 0.073(14) 0.054(12) 0.057(13) 0.014(10) 0.006(11) 0.036(11)
C8 0.056(13) 0.064(14) 0.055(13) -0.011(11) 0.020(11) -0.012(11)
C9 0.041(9) 0.036(9) 0.034(9) 0.003(7) 0.014(7) 0.014(8)
C10 0.053(11) 0.029(8) 0.036(9) -0.005(7) 0.007(8) 0.020(8)
C11 0.026(9) 0.053(11) 0.063(12) -0.003(9) -0.005(8) 0.015(8)
C12 0.054(13) 0.077(15) 0.078(15) -0.017(12) 0.000(11) 0.047(12)
C13 0.067(15) 0.089(17) 0.059(14) -0.030(12) 0.006(11) 0.041(13)
C14 0.057(13) 0.056(12) 0.062(13) -0.010(10) 0.005(10) 0.029(11)
C15 0.061(14) 0.13(2) 0.075(16) -0.024(15) 0.000(12) 0.062(16)
C16 0.09(2) 0.17(3) 0.12(2) -0.04(2) 0.004(18) 0.10(2)
C17 0.044(10) 0.066(12) 0.035(9) 0.001(8) 0.017(8) 0.037(10)
C18 0.072(14) 0.060(13) 0.042(11) -0.006(9) -0.002(10) 0.031(12)
C19 0.051(13) 0.076(16) 0.069(15) 0.006(12) 0.007(11) 0.021(12)
C20 0.086(18) 0.12(2) 0.044(12) 0.016(13) -0.002(12) 0.070(18)
C21 0.044(11) 0.083(16) 0.056(13) -0.021(12) 0.004(10) 0.024(11)
C22 0.015(8) 0.076(14) 0.047(11) -0.008(10) 0.009(7) 0.007(8)
C23 0.046(11) 0.054(12) 0.050(12) -0.013(10) 0.009(9) -0.010(10)
C24 0.076(18) 0.18(3) 0.078(19) 0.003(19) -0.046(15) 0.06(2)
C25 0.050(11) 0.032(9) 0.023(8) 0.001(7) -0.006(7) -0.004(8)
C26 0.036(9) 0.070(13) 0.026(8) 0.004(8) 0.012(7) 0.018(9)
C27 0.055(13) 0.11(2) 0.036(11) -0.006(12) -0.008(9) 0.033(14)
C28 0.042(13) 0.082(18) 0.083(18) -0.043(14) 0.018(12) -0.035(13)
C29 0.068(16) 0.057(14) 0.088(18) -0.032(13) 0.027(13) 0.001(12)
C30 0.042(11) 0.041(11) 0.055(12) -0.001(9) 0.025(9) -0.005(9)
C31 0.093(18) 0.039(11) 0.065(15) -0.021(10) 0.010(13) -0.005(12)
C32 0.043(14) 0.15(3) 0.17(3) -0.12(3) -0.014(17) 0.002(17)

loop_
_atom_type_symbol
_atom_type_description
_atom_type_scat_dispersion_real
_atom_type_scat_dispersion_imag
_atom_type_scat_source
C C 0.0033 0.0016 'International Tables Vol C Tables 4.2.6.8 and 6.1.1.4'
H H 0.0000 0.0000 'International Tables Vol C Tables 4.2.6.8 and 6.1.1.4'
Au Au -2.0133 8.8022 'International Tables Vol C Tables 4.2.6.8 and 6.1.1.4'
Cu Cu 0.3201 1.2651 'International Tables Vol C Tables 4.2.6.8 and 6.1.1.4'
S S 0.1246 0.1234 'International Tables Vol C Tables 4.2.6.8 and 6.1.1.4'

loop_
_geom_angle_atom_site_label_1
_geom_angle_atom_site_label_2
_geom_angle_atom_site_label_3
_geom_angle
_geom_angle_site_symmetry_1
_geom_angle_site_symmetry_3
Au2 Au1 Au2 106.83(3) 10_455 .
Au7 Au1 Au2 53.407(16) 2_665 10_455
Au7 Au1 Au2 53.420(16) 2_665 .
S1 Au1 Au2 46.20(10) 10_455 10_455
S1 Au1 Au2 141.38(11) . 10_455
S1 Au1 Au2 141.39(11) 10_455 .
S1 Au1 Au2 46.20(10) . .
S1 Au1 Au7 94.30(11) . 2_665
S1 Au1 Au7 94.29(11) 10_455 2_665
S1 Au1 S1 171.4(2) 10_455 .
Au3 Au2 Au1 138.87(2) . .
Au3 Au2 Au1 148.76(2) 2_665 .
Au3 Au2 Au3 66.49(3) . 2_665
Au3 Au2 Au4 65.77(2) 2_665 2_665
Au3 Au2 Au4 62.01(2) . 2_665
Au3 Au2 Au5 123.95(3) 2_665 2_665
Au3 Au2 Au5 63.73(2) . 2_665
Au3 Au2 Cu4 62.01(2) . 2_665
Au3 Au2 Cu4 65.77(2) 2_665 2_665
Au3 Au2 Cu5 63.73(2) . 2_665
Au3 Au2 Cu5 123.95(3) 2_665 2_665
Au3 Au2 Au6 111.36(3) . 3_565
Au3 Au2 Au6 57.10(2) . 2_665
Au3 Au2 Au6 107.13(2) 2_665 2_665
Au3 Au2 Au7 105.61(3) . 2_665
Au3 Au2 Au8 58.50(2) . .
Au4 Au2 Au1 136.09(3) 2_665 .
Au4 Au2 Au6 114.43(3) 2_665 2_665
Au5 Au2 Au1 87.29(2) 2_665 .
Au5 Au2 Au4 69.28(2) 2_665 2_665
Au5 Au2 Au6 64.21(2) 2_665 2_665
Cu4 Au2 Au1 136.09(3) 2_665 .
Cu4 Au2 Au6 114.43(3) 2_665 2_665
Cu5 Au2 Au1 87.29(2) 2_665 .
Cu5 Au2 Cu4 69.28(2) 2_665 2_665
Cu5 Au2 Au6 64.21(2) 2_665 2_665
Au6 Au2 Au1 84.799(19) 2_665 .
Au6 Au2 Au1 90.68(2) 3_565 .
Au6 Au2 Au3 58.76(2) 3_565 2_665
Au6 Au2 Au4 119.46(3) 3_565 2_665
Au6 Au2 Au5 167.70(3) 3_565 2_665
Au6 Au2 Cu4 119.46(3) 3_565 2_665
Au6 Au2 Cu5 167.70(3) 3_565 2_665
Au6 Au2 Au6 103.53(3) 3_565 2_665
Au7 Au2 Au1 55.23(2) 2_665 .
Au7 Au2 Au3 107.17(3) 2_665 2_665
Au7 Au2 Au4 167.15(3) 2_665 2_665
Au7 Au2 Au5 109.46(2) 2_665 2_665
Au7 Au2 Cu4 167.15(3) 2_665 2_665
Au7 Au2 Cu5 109.46(2) 2_665 2_665
Au7 Au2 Au6 59.948(18) 2_665 3_565
Au7 Au2 Au6 56.021(16) 2_665 2_665
Au7 Au2 Au8 59.28(3) 2_665 .
Au8 Au2 Au1 114.43(3) . .
Au8 Au2 Au3 57.21(2) . 2_665
Au8 Au2 Au4 108.72(3) . 2_665
Au8 Au2 Au5 111.71(2) . 2_665
Au8 Au2 Cu4 108.72(3) . 2_665
Au8 Au2 Cu5 111.71(2) . 2_665
Au8 Au2 Au6 58.372(17) . 3_565
Au8 Au2 Au6 55.565(16) . 2_665
S1 Au2 Au1 43.51(10) . .
S1 Au2 Au3 153.30(11) . .
S1 Au2 Au3 125.68(11) . 2_665
S1 Au2 Au4 99.27(11) . 2_665
S1 Au2 Au5 92.66(11) . 2_665
S1 Au2 Cu4 99.27(11) . 2_665
S1 Au2 Cu5 92.66(11) . 2_665
S1 Au2 Au6 94.21(11) . 3_565
S1 Au2 Au6 125.65(11) . 2_665
S1 Au2 Au7 93.55(11) . 2_665
S1 Au2 Au8 147.78(11) . .
Au2 Au3 Au2 114.24(3) . 3_565
Au2 Au3 Au3 105.50(2) 3_565 2_665
Au2 Au3 Au3 58.50(2) . 2_665
Au2 Au3 Au3 108.38(2) . 3_565
Au2 Au3 Au3 55.01(2) 3_565 3_565
Au2 Au3 Au4 59.16(2) 3_565 .
Au2 Au3 Au4 168.76(3) 3_565 2_665
Au2 Au3 Au4 164.94(3) . .
Au2 Au3 Au4 63.09(2) . 2_665
Au2 Au3 Au5 120.39(3) 3_565 2_665
Au2 Au3 Au5 61.43(2) . 2_665
Au2 Au3 Cu4 63.09(2) . 2_665
Au2 Au3 Cu4 168.76(3) 3_565 2_665
Au2 Au3 Cu5 120.39(3) 3_565 2_665
Au2 Au3 Cu5 61.43(2) . 2_665
Au2 Au3 Au6 66.93(2) . 2_665
Au3 Au3 Au3 60.0 3_565 2_665
Au3 Au3 Au4 56.57(2) 3_565 .
Au3 Au3 Au4 108.62(2) 2_665 .
Au4 Au3 Au3 114.51(2) 2_665 3_565
Au4 Au3 Au3 63.51(2) 2_665 2_665
Au4 Au3 Au4 120.39(3) 2_665 .
Au4 Au3 Au5 68.85(2) 2_665 2_665
Au5 Au3 Au3 167.381(18) 2_665 3_565
Au5 Au3 Au3 114.81(3) 2_665 2_665
Au5 Au3 Au4 133.51(3) 2_665 .
Cu4 Au3 Au3 63.51(2) 2_665 2_665
Cu4 Au3 Au3 114.51(2) 2_665 3_565
Cu4 Au3 Cu5 68.85(2) 2_665 2_665
Cu5 Au3 Au3 167.381(18) 2_665 3_565
Cu5 Au3 Au3 114.81(3) 2_665 2_665
Au6 Au3 Au2 59.82(2) 2_665 3_565
Au6 Au3 Au3 103.16(2) 2_665 3_565
Au6 Au3 Au3 108.431(17) 2_665 2_665
Au6 Au3 Au4 114.40(3) 2_665 .
Au6 Au3 Au4 124.22(3) 2_665 2_665
Au6 Au3 Au5 66.65(2) 2_665 2_665
Au6 Au3 Cu4 124.22(3) 2_665 2_665
Au6 Au3 Cu5 66.65(2) 2_665 2_665
Au8 Au3 Au2 61.312(17) . .
Au8 Au3 Au2 59.882(17) . 3_565
Au8 Au3 Au3 55.283(15) . 3_565
Au8 Au3 Au3 55.283(15) . 2_665
Au8 Au3 Au4 105.62(2) . .
Au8 Au3 Au4 111.78(2) . 2_665
Au8 Au3 Au5 112.11(3) . 2_665
Au8 Au3 Cu4 111.78(2) . 2_665
Au8 Au3 Cu5 112.11(3) . 2_665
Au8 Au3 Au6 59.63(2) . 2_665
S2 Au3 Au2 101.27(11) . 3_565
S2 Au3 Au2 144.49(11) . .
S2 Au3 Au3 112.96(11) . 2_665
S2 Au3 Au3 91.41(11) . 3_565
S2 Au3 Au4 44.57(11) . .
S2 Au3 Au4 82.05(10) . 2_665
S2 Au3 Au5 101.16(11) . 2_665
S2 Au3 Cu4 82.05(10) . 2_665
S2 Au3 Cu5 101.16(11) . 2_665
S2 Au3 Au6 137.97(11) . 2_665
S2 Au3 Au8 146.63(11) . .
Au2 Au4 Au3 55.066(19) 3_565 .
Au3 Au4 Au2 54.90(2) 3_565 3_565
Au3 Au4 Au3 59.93(3) 3_565 .
S2 Au4 Au2 99.54(11) . 3_565
S2 Au4 Au3 96.18(11) . 3_565
S2 Au4 Au3 46.89(10) . .
S3 Au4 Au2 89.94(11) . 3_565
S3 Au4 Au3 143.56(11) . .
S3 Au4 Au3 93.19(11) . 3_565
S3 Au4 S2 169.38(15) . .
Au2 Au5 Au3 54.829(19) 3_565 3_565
Au2 Au5 Au6 59.392(19) 3_565 .
Au3 Au5 Au6 53.221(19) 3_565 .
S3 Au5 Au2 90.32(11) . 3_565
S3 Au5 Au3 91.18(11) . 3_565
S3 Au5 Au6 141.80(11) . .
S3 Au5 S4 169.44(16) . .
S4 Au5 Au2 92.18(11) . 3_565
S4 Au5 Au3 98.65(10) . 3_565
S4 Au5 Au6 46.60(10) . .
Au3 Cu4 Au2 54.90(2) 3_565 3_565
S2 Cu4 Au2 99.54(11) . 3_565
S2 Cu4 Au3 96.18(11) . 3_565
S3 Cu4 Au2 89.94(11) . 3_565
S3 Cu4 Au3 93.19(11) . 3_565
S3 Cu4 S2 169.38(15) . .
Au2 Cu5 Au3 54.829(19) 3_565 3_565
S3 Cu5 Au2 90.32(11) . 3_565
S3 Cu5 Au3 91.18(11) . 3_565
S3 Cu5 S4 169.44(16) . .
S4 Cu5 Au2 92.18(11) . 3_565
S4 Cu5 Au3 98.65(10) . 3_565
Au2 Au6 Au2 106.74(3) 2_665 3_565
Au2 Au6 Au5 56.392(19) 3_565 .
Au2 Au6 Au5 115.97(3) 2_665 .
Au2 Au6 Au6 113.12(3) 2_665 10_455
Au3 Au6 Au2 61.41(2) 3_565 2_665
Au3 Au6 Au2 55.957(19) 3_565 3_565
Au3 Au6 Au5 60.12(2) 3_565 .
Au3 Au6 Au6 161.163(17) 3_565 10_455
Au3 Au6 Au7 108.70(2) 3_565 3_565
Au6 Au6 Au2 113.86(3) 10_455 3_565
Au6 Au6 Au5 130.54(3) 10_455 .
Au7 Au6 Au2 110.82(3) 3_565 3_565
Au7 Au6 Au2 114.79(3) . 2_665
Au7 Au6 Au2 56.768(18) . 3_565
Au7 Au6 Au2 59.197(19) 3_565 2_665
Au7 Au6 Au3 105.26(2) . 3_565
Au7 Au6 Au5 165.86(3) 3_565 .
Au7 Au6 Au5 103.55(3) . .
Au7 Au6 Au6 59.218(17) . 10_455
Au7 Au6 Au6 57.682(16) 3_565 10_455
Au7 Au6 Au7 69.79(3) . 3_565
Au8 Au6 Au2 57.145(16) . 3_565
Au8 Au6 Au2 60.142(18) . 2_665
Au8 Au6 Au3 58.65(3) . 3_565
Au8 Au6 Au5 106.26(3) . .
Au8 Au6 Au6 102.64(2) . 10_455
Au8 Au6 Au7 60.16(2) . .
Au8 Au6 Au7 59.61(2) . 3_565
S4 Au6 Au2 88.52(11) . 3_565
S4 Au6 Au2 141.58(11) . 2_665
S4 Au6 Au3 103.88(10) . 3_565
S4 Au6 Au5 45.03(10) . .
S4 Au6 Au6 90.87(10) . 10_455
S4 Au6 Au7 147.39(10) . 3_565
S4 Au6 Au7 103.15(11) . .
S4 Au6 Au8 145.67(11) . .
Au1 Au7 Au7 150.000(1) 3_565 2_665
Au1 Au7 Au7 150.000(1) 3_565 3_565
Au2 Au7 Au1 71.358(19) 3_565 3_565
Au2 Au7 Au1 71.345(19) 11_565 3_565
Au2 Au7 Au2 142.70(4) 11_565 3_565
Au2 Au7 Au6 127.495(18) 3_565 10_455
Au2 Au7 Au6 127.491(18) 11_565 2_665
Au2 Au7 Au6 60.868(18) 3_565 2_665
Au2 Au7 Au6 60.864(17) 11_565 10_455
Au2 Au7 Au7 104.037(18) 3_565 2_665
Au2 Au7 Au7 104.030(17) 11_565 3_565
Au2 Au7 Au7 108.138(17) 11_565 2_665
Au2 Au7 Au7 108.143(17) 3_565 3_565
Au6 Au7 Au1 99.70(2) 12 3_565
Au6 Au7 Au1 100.977(19) 10_455 3_565
Au6 Au7 Au1 100.983(19) 2_665 3_565
Au6 Au7 Au1 99.71(2) . 3_565
Au6 Au7 Au2 67.222(18) . 3_565
Au6 Au7 Au2 67.214(18) 12 11_565
Au6 Au7 Au2 119.679(18) 12 3_565
Au6 Au7 Au2 119.666(18) . 11_565
Au6 Au7 Au6 63.11(2) 12 2_665
Au6 Au7 Au6 112.83(3) 12 10_455
Au6 Au7 Au6 160.59(4) 12 .
Au6 Au7 Au6 112.84(3) . 2_665
Au6 Au7 Au6 158.04(4) 10_455 2_665
Au6 Au7 Au6 63.11(2) . 10_455
Au6 Au7 Au7 105.680(19) 12 3_565
Au6 Au7 Au7 104.576(19) 10_455 2_665
Au6 Au7 Au7 55.781(19) 12 2_665
Au6 Au7 Au7 54.434(19) 10_455 3_565
Au6 Au7 Au7 105.688(19) . 2_665
Au6 Au7 Au7 55.783(19) . 3_565
Au6 Au7 Au7 104.582(19) 2_665 3_565
Au6 Au7 Au7 54.437(19) 2_665 2_665
Au7 Au7 Au7 60.000(1) 2_665 3_565
Au8 Au7 Au1 131.780(18) 10_455 3_565
Au8 Au7 Au1 131.789(18) . 3_565
Au8 Au7 Au2 156.59(3) 10_455 3_565
Au8 Au7 Au2 60.554(18) . 3_565
Au8 Au7 Au2 60.558(18) 10_455 11_565
Au8 Au7 Au2 156.59(3) . 11_565
Au8 Au7 Au6 59.081(15) . 2_665
Au8 Au7 Au6 59.629(15) . .
Au8 Au7 Au6 106.32(2) . 12
Au8 Au7 Au6 106.31(2) 10_455 .
Au8 Au7 Au6 59.077(14) 10_455 10_455
Au8 Au7 Au6 105.07(2) 10_455 2_665
Au8 Au7 Au6 59.621(15) 10_455 12
Au8 Au7 Au6 105.07(2) . 10_455
Au8 Au7 Au7 54.760(14) . 3_565
Au8 Au7 Au7 54.761(14) . 2_665
Au8 Au7 Au7 54.752(14) 10_455 2_665
Au8 Au7 Au7 54.751(14) 10_455 3_565
Au8 Au7 Au8 96.43(4) 10_455 .
Au2 Au8 Au2 115.894(15) 2_665 3_565
Au2 Au8 Au2 115.898(15) 2_665 .
Au2 Au8 Au2 115.898(15) . 3_565
Au3 Au8 Au2 62.91(2) . 3_565
Au3 Au8 Au2 60.19(2) . .
Au3 Au8 Au2 119.25(4) 3_565 .
Au3 Au8 Au2 60.19(2) 2_665 2_665
Au3 Au8 Au2 119.24(4) . 2_665
Au3 Au8 Au2 60.19(2) 3_565 3_565
Au3 Au8 Au2 62.91(2) 3_565 2_665
Au3 Au8 Au2 119.24(4) 2_665 3_565
Au3 Au8 Au2 62.92(2) 2_665 .
Au3 Au8 Au3 69.43(3) 2_665 .
Au3 Au8 Au3 69.43(3) 3_565 .
Au3 Au8 Au3 69.43(3) 2_665 3_565
Au3 Au8 Au6 115.67(2) 2_665 .
Au3 Au8 Au6 61.718(19) . 2_665
Au3 Au8 Au6 115.66(2) . 3_565
Au3 Au8 Au6 122.41(3) 2_665 2_665
Au3 Au8 Au6 61.725(19) 3_565 .
Au3 Au8 Au6 122.41(3) . .
Au3 Au8 Au6 115.66(2) 3_565 2_665
Au3 Au8 Au6 61.719(19) 2_665 3_565
Au3 Au8 Au6 122.41(3) 3_565 3_565
Au3 Au8 Au7 107.649(17) 2_665 3_565
Au3 Au8 Au7 107.649(17) . 2_665
Au3 Au8 Au7 107.647(17) 3_565 .
Au3 Au8 Au7 175.866(15) . 3_565
Au3 Au8 Au7 175.866(15) 2_665 .
Au3 Au8 Au7 175.866(14) 3_565 2_665
Au3 Au8 Au7 112.626(16) 2_665 2_665
Au3 Au8 Au7 112.623(16) . .
Au3 Au8 Au7 112.626(17) 3_565 3_565
Au6 Au8 Au2 61.484(18) 3_565 .
Au6 Au8 Au2 61.487(17) 2_665 3_565
Au6 Au8 Au2 176.81(2) 2_665 2_665
Au6 Au8 Au2 67.287(18) 2_665 .
Au6 Au8 Au2 176.80(2) . .
Au6 Au8 Au2 176.81(2) 3_565 3_565
Au6 Au8 Au2 61.489(17) . 2_665
Au6 Au8 Au2 67.290(17) 3_565 2_665
Au6 Au8 Au2 67.293(17) . 3_565
Au6 Au8 Au6 115.338(16) . 2_665
Au6 Au8 Au6 115.336(16) 3_565 .
Au6 Au8 Au6 115.339(16) 3_565 2_665
Au6 Au8 Au7 119.12(4) 2_665 3_565
Au6 Au8 Au7 119.12(4) 3_565 .
Au6 Au8 Au7 60.206(17) . .
Au6 Au8 Au7 61.314(17) 3_565 2_665
Au6 Au8 Au7 60.210(17) 2_665 2_665
Au6 Au8 Au7 119.11(4) . 2_665
Au6 Au8 Au7 61.312(17) 2_665 .
Au6 Au8 Au7 60.210(17) 3_565 3_565
Au6 Au8 Au7 61.308(17) . 3_565
Au7 Au8 Au2 121.19(2) . .
Au7 Au8 Au2 116.03(2) 2_665 3_565
Au7 Au8 Au2 60.175(18) . 3_565
Au7 Au8 Au2 121.20(2) 3_565 3_565
Au7 Au8 Au2 60.168(18) 2_665 .
Au7 Au8 Au2 121.20(2) 2_665 2_665
Au7 Au8 Au2 116.02(2) 3_565 .
Au7 Au8 Au2 116.03(2) . 2_665
Au7 Au8 Au2 60.178(18) 3_565 2_665
Au7 Au8 Au7 70.48(3) . 2_665
Au7 Au8 Au7 70.48(3) 3_565 2_665
Au7 Au8 Au7 70.49(3) . 3_565
Au1 S1 Au2 90.29(14) . .
C1 S1 Au1 105.1(6) . .
C1 S1 Au2 111.4(6) . .
Au4 S2 Au3 88.54(15) . .
Cu4 S2 Au3 88.54(15) . .
C9 S2 Au3 110.8(6) . .
C9 S2 Au4 100.6(6) . .
C9 S2 Cu4 100.6(6) . .
Au4 S3 Au5 97.93(16) . .
Cu4 S3 Cu5 97.93(16) . .
C17 S3 Au4 107.3(7) . .
C17 S3 Au5 109.9(5) . .
C17 S3 Cu4 107.3(7) . .
C17 S3 Cu5 109.9(5) . .
Au5 S4 Au6 88.37(14) . .
Cu5 S4 Au6 88.37(14) . .
C25 S4 Au5 107.0(6) . .
C25 S4 Cu5 107.0(6) . .
C25 S4 Au6 112.1(7) . .
C2 C1 S1 121.6(13) . .
C2 C1 C6 120.5(15) . .
C6 C1 S1 117.9(14) . .
C1 C2 H2 119.9 . .
C1 C2 C3 120.3(17) . .
C3 C2 H2 119.9 . .
C2 C3 H3 119.9 . .
C4 C3 C2 120(2) . .
C4 C3 H3 120.0 . .
C3 C4 C8 121(2) . .
C5 C4 C3 117.0(18) . .
C5 C4 C8 122(2) . .
C4 C5 H5 117.3 . .
C4 C5 C6 125.4(19) . .
C6 C5 H5 117.3 . .
C1 C6 C7 121.5(16) . .
C5 C6 C1 116.6(17) . .
C5 C6 C7 121.9(18) . .
C6 C7 H7A 109.5 . .
C6 C7 H7B 109.5 . .
C6 C7 H7C 109.5 . .
H7A C7 H7B 109.5 . .
H7A C7 H7C 109.5 . .
H7B C7 H7C 109.5 . .
C4 C8 H8A 109.5 . .
C4 C8 H8B 109.5 . .
C4 C8 H8C 109.5 . .
H8A C8 H8B 109.5 . .
H8A C8 H8C 109.5 . .
H8B C8 H8C 109.5 . .
C10 C9 S2 121.2(12) . .
C14 C9 S2 117.6(15) . .
C14 C9 C10 121.2(17) . .
C9 C10 H10 119.9 . .
C9 C10 C11 120.2(16) . .
C11 C10 H10 119.9 . .
C10 C11 H11 120.4 . .
C12 C11 C10 119.1(18) . .
C12 C11 H11 120.4 . .
C11 C12 C13 120.3(18) . .
C11 C12 C16 117(2) . .
C13 C12 C16 123(2) . .
C12 C13 H13 119.8 . .
C12 C13 C14 120.4(18) . .
C14 C13 H13 119.8 . .
C9 C14 C13 119(2) . .
C9 C14 C15 124.6(19) . .
C13 C14 C15 116.7(18) . .
C14 C15 H15A 109.5 . .
C14 C15 H15B 109.5 . .
C14 C15 H15C 109.5 . .
H15A C15 H15B 109.5 . .
H15A C15 H15C 109.5 . .
H15B C15 H15C 109.5 . .
C12 C16 H16A 109.5 . .
C12 C16 H16B 109.5 . .
C12 C16 H16C 109.5 . .
H16A C16 H16B 109.5 . .
H16A C16 H16C 109.5 . .
H16B C16 H16C 109.5 . .
C18 C17 S3 119.8(15) . .
C22 C17 S3 118.7(14) . .
C22 C17 C18 120.8(18) . .
C17 C18 H18 119.4 . .
C19 C18 C17 121(2) . .
C19 C18 H18 119.4 . .
C18 C19 H19 119.9 . .
C18 C19 C20 120(2) . .
C20 C19 H19 119.9 . .
C19 C20 C21 116(2) . .
C19 C20 C24 121(2) . .
C21 C20 C24 122(3) . .
C20 C21 H21 118.4 . .
C22 C21 C20 123(2) . .
C22 C21 H21 118.4 . .
C17 C22 C23 122.7(17) . .
C21 C22 C17 118(2) . .
C21 C22 C23 119.2(18) . .
C22 C23 H23A 109.5 . .
C22 C23 H23B 109.5 . .
C22 C23 H23C 109.5 . .
H23A C23 H23B 109.5 . .
H23A C23 H23C 109.5 . .
H23B C23 H23C 109.5 . .
C20 C24 H24A 109.5 . .
C20 C24 H24B 109.5 . .
C20 C24 H24C 109.5 . .
H24A C24 H24B 109.5 . .
H24A C24 H24C 109.5 . .
H24B C24 H24C 109.5 . .
C26 C25 S4 120.3(13) . .
C30 C25 S4 120.9(17) . .
C30 C25 C26 118.4(18) . .
C25 C26 H26 118.8 . .
C27 C26 C25 122(2) . .
C27 C26 H26 118.8 . .
C26 C27 H27 118.5 . .
C28 C27 C26 123(3) . .
C28 C27 H27 118.5 . .
C27 C28 C29 114(2) . .
C27 C28 C32 128(3) . .
C32 C28 C29 117(3) . .
C28 C29 H29 118.2 . .
C30 C29 C28 124(2) . .
C30 C29 H29 118.2 . .
C25 C30 C29 118(2) . .
C25 C30 C31 122.1(18) . .
C29 C30 C31 119.6(19) . .
C30 C31 H31A 109.5 . .
C30 C31 H31B 109.5 . .
C30 C31 H31C 109.5 . .
H31A C31 H31B 109.5 . .
H31A C31 H31C 109.5 . .
H31B C31 H31C 109.5 . .
C28 C32 H32A 109.5 . .
C28 C32 H32B 109.5 . .
C28 C32 H32C 109.5 . .
H32A C32 H32B 109.5 . .
H32A C32 H32C 109.5 . .
H32B C32 H32C 109.5 . .

loop_
_geom_bond_atom_site_label_1
_geom_bond_atom_site_label_2
_geom_bond_distance
_geom_bond_site_symmetry_2
Au1 Au2 3.3400(8) 10_455
Au1 Au2 3.3401(8) .
Au1 Au7 2.8960(12) 2_665
Au1 S1 2.299(4) .
Au1 S1 2.300(4) 10_455
Au2 Au3 2.9251(9) 2_665
Au2 Au3 2.8108(8) .
Au2 Au4 3.0633(9) 2_665
Au2 Au5 3.0198(9) 2_665
Au2 Cu4 3.0633(9) 2_665
Au2 Cu5 3.0198(9) 2_665
Au2 Au6 3.1204(9) 2_665
Au2 Au6 2.8791(9) 3_565
Au2 Au7 2.8309(7) 2_665
Au2 Au8 2.8418(6) .
Au2 S1 2.411(4) .
Au3 Au2 2.9248(9) 3_565
Au3 Au3 3.1459(11) 3_565
Au3 Au3 3.1459(11) 2_665
Au3 Au4 3.2535(10) .
Au3 Au4 3.0335(10) 2_665
Au3 Au5 3.0832(9) 2_665
Au3 Cu4 3.0335(10) 2_665
Au3 Cu5 3.0832(9) 2_665
Au3 Au6 2.8478(9) 2_665
Au3 Au8 2.7619(9) .
Au3 S2 2.376(4) .
Au4 Au2 3.0632(9) 3_565
Au4 Au3 3.0337(10) 3_565
Au4 S2 2.284(4) .
Au4 S3 2.273(5) .
Au5 Au2 3.0198(9) 3_565
Au5 Au3 3.0832(9) 3_565
Au5 Au6 3.2649(9) .
Au5 S3 2.311(4) .
Au5 S4 2.311(4) .
Cu4 Au2 3.0632(9) 3_565
Cu4 Au3 3.0337(10) 3_565
Cu4 S2 2.284(4) .
Cu4 S3 2.273(5) .
Cu5 Au2 3.0198(9) 3_565
Cu5 Au3 3.0832(9) 3_565
Cu5 S3 2.311(4) .
Cu5 S4 2.311(4) .
Au6 Au2 2.8794(9) 2_665
Au6 Au2 3.1207(9) 3_565
Au6 Au3 2.8481(9) 3_565
Au6 Au6 2.9618(12) 10_455
Au6 Au7 2.8063(6) .
Au6 Au7 2.8529(6) 3_565
Au6 Au8 2.7900(6) .
Au6 S4 2.373(4) .
Au7 Au1 2.8960(12) 3_565
Au7 Au2 2.8305(6) 11_565
Au7 Au2 2.8311(7) 3_565
Au7 Au6 2.8529(6) 2_665
Au7 Au6 2.8531(6) 10_455
Au7 Au6 2.8066(6) 12
Au7 Au7 3.2375(14) 2_665
Au7 Au7 3.2375(14) 3_565
Au7 Au8 2.8051(9) 10_455
Au7 Au8 2.8052(9) .
Au8 Au2 2.8418(6) 3_565
Au8 Au2 2.8418(6) 2_665
Au8 Au3 2.7619(9) 2_665
Au8 Au3 2.7619(9) 3_565
Au8 Au6 2.7900(6) 3_565
Au8 Au6 2.7900(6) 2_665
Au8 Au7 2.8054(9) 3_565
Au8 Au7 2.8054(9) 2_665
S1 C1 1.766(17) .
S2 C9 1.790(18) .
S3 C17 1.797(19) .
S4 C25 1.747(19) .
C1 C2 1.38(3) .
C1 C6 1.43(3) .
C2 H2 0.9500 .
C2 C3 1.42(2) .
C3 H3 0.9500 .
C3 C4 1.41(3) .
C4 C5 1.37(3) .
C4 C8 1.52(3) .
C5 H5 0.9500 .
C5 C6 1.39(2) .
C6 C7 1.51(3) .
C7 H7A 0.9800 .
C7 H7B 0.9800 .
C7 H7C 0.9800 .
C8 H8A 0.9800 .
C8 H8B 0.9800 .
C8 H8C 0.9800 .
C9 C10 1.40(2) .
C9 C14 1.38(2) .
C10 H10 0.9500 .
C10 C11 1.44(2) .
C11 H11 0.9500 .
C11 C12 1.39(3) .
C12 C13 1.42(3) .
C12 C16 1.53(3) .
C13 H13 0.9500 .
C13 C14 1.44(3) .
C14 C15 1.52(3) .
C15 H15A 0.9800 .
C15 H15B 0.9800 .
C15 H15C 0.9800 .
C16 H16A 0.9800 .
C16 H16B 0.9800 .
C16 H16C 0.9800 .
C17 C18 1.40(3) .
C17 C22 1.38(3) .
C18 H18 0.9500 .
C18 C19 1.37(3) .
C19 H19 0.9500 .
C19 C20 1.42(3) .
C20 C21 1.44(3) .
C20 C24 1.53(3) .
C21 H21 0.9500 .
C21 C22 1.37(3) .
C22 C23 1.49(3) .
C23 H23A 0.9800 .
C23 H23B 0.9800 .
C23 H23C 0.9800 .
C24 H24A 0.9800 .
C24 H24B 0.9800 .
C24 H24C 0.9800 .
C25 C26 1.44(3) .
C25 C30 1.40(2) .
C26 H26 0.9500 .
C26 C27 1.43(3) .
C27 H27 0.9500 .
C27 C28 1.35(3) .
C28 C29 1.52(4) .
C28 C32 1.48(3) .
C29 H29 0.9500 .
C29 C30 1.43(3) .
C30 C31 1.52(3) .
C31 H31A 0.9800 .
C31 H31B 0.9800 .
C31 H31C 0.9800 .
C32 H32A 0.9800 .
C32 H32B 0.9800 .
C32 H32C 0.9800 .

loop_
_smtbx_masks_void_nr
_smtbx_masks_void_average_x
_smtbx_masks_void_average_y
_smtbx_masks_void_average_z
_smtbx_masks_void_volume
_smtbx_masks_void_count_electrons
1 -0.192 -0.503 -0.087 14996.7 15318.6
